data_7208220
loop_
_publ_author_name
'Yan, Xuhuan'
'Yan, Zhenzhong'
'Zhang, Ye'
'Liu, Weisheng'
'Tang, Yu'
'Tan, Minyu'

_publ_section_title
;
 Anions make the difference: conversion from zero- to one-dimensional
 structures and luminescent properties of lanthanide-based complexes
;
_journal_issue 15
_journal_name_full CrystEngComm
_journal_page_first 4989
_journal_paper_doi 10.1039/c2ce25210d
_journal_volume 14
_journal_year 2012
_chemical_formula_sum 'C84 H92 N14 O28 Pr2'
_chemical_formula_weight 2027.54
_chemical_name_systematic
;
?
;
_space_group_IT_number 14
_symmetry_cell_setting monoclinic
_symmetry_space_group_name_Hall '-P 2ybc'
_symmetry_space_group_name_H-M 'P 1 21/c 1'
_atom_sites_solution_hydrogens geom
_atom_sites_solution_primary direct
_atom_sites_solution_secondary difmap
_audit_creation_method SHELXL-97
_cell_angle_alpha 90.00
_cell_angle_beta 101.8230(10)
_cell_angle_gamma 90.00
_cell_formula_units_Z 2
_cell_length_a 16.7358(3)
_cell_length_b 14.0425(3)
_cell_length_c 19.7825(4)
_cell_measurement_temperature 294(2)
_cell_volume 4550.50(16)
_computing_structure_refinement 'SHELXL-97 (Sheldrick, 2008)'
_computing_structure_solution 'SHELXS-97 (Sheldrick, 2008)'
_diffrn_ambient_temperature 294(2)
_diffrn_measured_fraction_theta_full 0.996
_diffrn_measured_fraction_theta_max 0.996
_diffrn_radiation_monochromator graphite
_diffrn_radiation_source 'fine-focus sealed tube'
_diffrn_radiation_type MoK\a
_diffrn_radiation_wavelength 0.71073
_diffrn_reflns_av_R_equivalents 0.0264
_diffrn_reflns_av_sigmaI/netI 0.0317
_diffrn_reflns_limit_h_max 20
_diffrn_reflns_limit_h_min -20
_diffrn_reflns_limit_k_max 17
_diffrn_reflns_limit_k_min -15
_diffrn_reflns_limit_l_max 23
_diffrn_reflns_limit_l_min -20
_diffrn_reflns_number 23902
_diffrn_reflns_theta_full 25.50
_diffrn_reflns_theta_max 25.50
_diffrn_reflns_theta_min 1.91
_exptl_absorpt_coefficient_mu 1.143
_exptl_absorpt_correction_T_max 0.8564
_exptl_absorpt_correction_T_min 0.7255
_exptl_absorpt_correction_type multi-scan
_exptl_absorpt_process_details sadabs
_exptl_crystal_colour green
_exptl_crystal_density_diffrn 1.480
_exptl_crystal_density_method 'not measured'
_exptl_crystal_description block
_exptl_crystal_F_000 2072
_exptl_crystal_size_max 0.30
_exptl_crystal_size_mid 0.23
_exptl_crystal_size_min 0.14
_refine_diff_density_max 1.296
_refine_diff_density_min -0.753
_refine_diff_density_rms 0.062
_refine_ls_extinction_method none
_refine_ls_goodness_of_fit_ref 1.022
_refine_ls_hydrogen_treatment constr
_refine_ls_matrix_type full
_refine_ls_number_parameters 579
_refine_ls_number_reflns 8430
_refine_ls_number_restraints 0
_refine_ls_restrained_S_all 1.022
_refine_ls_R_factor_all 0.0469
_refine_ls_R_factor_gt 0.0335
_refine_ls_shift/su_max 0.000
_refine_ls_shift/su_mean 0.000
_refine_ls_structure_factor_coef Fsqd
_refine_ls_weighting_details 'calc w=1/[\s^2^(Fo^2^)+(0.0426P)^2^+2.8197P] where P=(Fo^2^+2Fc^2^)/3'
_refine_ls_weighting_scheme calc
_refine_ls_wR_factor_gt 0.0799
_refine_ls_wR_factor_ref 0.0882
_reflns_number_gt 6685
_reflns_number_total 8430
_reflns_threshold_expression >2sigma(I)
_cod_data_source_file c2ce25210d.txt
_cod_data_source_block 788729
_cod_depositor_comments
;
The following automatic conversions were performed:
'__audit_creation_method' tag replaced with '_audit_creation_method'.

Automatic conversion script
Id: cif_correct_tags 1440 2010-10-19 06:21:57Z saulius 

The following automatic conversions were performed:

'_symmetry_cell_setting' value 'Monoclinic' changed to 'monoclinic'
according to /home/saulius/struct/CIF-dictionaries/cif_core.dic
dictionary named 'cif_core.dic' version 2.4.1 from 2010-06-29.

Automatic conversion script
Id: cif_fix_values 1891 2012-01-12 08:04:46Z andrius 
;
_cod_original_sg_symbol_H-M P2(1)/c
_cod_database_code 7208220

loop_
_symmetry_equiv_pos_as_xyz
'x, y, z'
'-x, y+1/2, -z+1/2'
'-x, -y, -z'
'x, -y-1/2, z-1/2'

loop_
_atom_site_label
_atom_site_type_symbol
_atom_site_fract_x
_atom_site_fract_y
_atom_site_fract_z
_atom_site_U_iso_or_equiv
_atom_site_adp_type
_atom_site_occupancy
_atom_site_symmetry_multiplicity
_atom_site_calc_flag
_atom_site_refinement_flags
Pr1 Pr 0.727152(9) 0.777811(13) 0.231722(9) 0.03995(7) Uani 1 1 d .
C1 C 0.68935(19) 0.5905(2) 0.10255(17) 0.0418(7) Uani 1 1 d .
C2 C 0.61359(18) 0.5323(2) 0.09371(16) 0.0406(7) Uani 1 1 d .
C3 C 0.55184(19) 0.5655(2) 0.12478(17) 0.0464(8) Uani 1 1 d .
H3 H 0.5590 0.6229 0.1488 0.056 Uiso 1 1 calc R
C4 C 0.60195(19) 0.4442(2) 0.05847(17) 0.0436(8) Uani 1 1 d .
C5 C 0.5292(2) 0.3946(2) 0.05487(19) 0.0484(8) Uani 1 1 d .
H5A H 0.5210 0.3372 0.0310 0.058 Uiso 1 1 calc R
C7 C 0.6570(2) 0.3187(3) -0.0012(2) 0.0585(10) Uani 1 1 d .
H7A H 0.6170 0.3195 -0.0443 0.070 Uiso 1 1 calc R
H7B H 0.6398 0.2725 0.0294 0.070 Uiso 1 1 calc R
C8 C 0.82191(19) 0.6185(3) 0.0697(2) 0.0573(10) Uani 1 1 d .
H8A H 0.8215 0.6790 0.0932 0.069 Uiso 1 1 calc R
H8B H 0.8324 0.6309 0.0241 0.069 Uiso 1 1 calc R
C9 C 0.8896(2) 0.5564(3) 0.1097(2) 0.0619(11) Uani 1 1 d .
C11 C 0.46814(18) 0.1512(2) -0.12957(17) 0.0423(7) Uani 1 1 d .
C12 C 0.4768(2) 0.1445(2) -0.05295(18) 0.0497(9) Uani 1 1 d .
C13 C 0.4102(3) 0.1735(3) -0.0257(2) 0.0656(11) Uani 1 1 d .
H13 H 0.3637 0.1961 -0.0555 0.079 Uiso 1 1 calc R
C17 C 0.5304(2) 0.1415(3) -0.2316(2) 0.0659(11) Uani 1 1 d .
H17A H 0.4777 0.1647 -0.2558 0.079 Uiso 1 1 calc R
H17B H 0.5373 0.0773 -0.2476 0.079 Uiso 1 1 calc R
C18 C 0.4696(2) 0.4299(3) 0.08624(19) 0.0525(9) Uani 1 1 d .
H18 H 0.4216 0.3957 0.0841 0.063 Uiso 1 1 calc R
C19 C 0.4802(2) 0.5156(3) 0.12103(19) 0.0531(9) Uani 1 1 d .
H19 H 0.4393 0.5395 0.1418 0.064 Uiso 1 1 calc R
C20 C 0.8873(3) 0.5242(3) 0.1748(3) 0.0845(14) Uani 1 1 d .
H20 H 0.8421 0.5373 0.1938 0.101 Uiso 1 1 calc R
C21 C 0.9513(4) 0.4728(4) 0.2118(4) 0.117(2) Uani 1 1 d .
H21 H 0.9488 0.4497 0.2553 0.141 Uiso 1 1 calc R
C22 C 1.0194(4) 0.4555(5) 0.1843(5) 0.138(3) Uani 1 1 d .
H22 H 1.0640 0.4238 0.2104 0.165 Uiso 1 1 calc R
C23 C 1.0212(4) 0.4842(5) 0.1202(5) 0.134(3) Uani 1 1 d .
H23 H 1.0660 0.4698 0.1011 0.161 Uiso 1 1 calc R
C24 C 0.9570(3) 0.5350(4) 0.0825(3) 0.0961(17) Uani 1 1 d .
H24 H 0.9591 0.5551 0.0381 0.115 Uiso 1 1 calc R
C25 C 0.4115(4) 0.1696(4) 0.0440(3) 0.0929(16) Uani 1 1 d .
H25 H 0.3665 0.1901 0.0608 0.112 Uiso 1 1 calc R
C26 C 0.4785(5) 0.1359(4) 0.0881(3) 0.110(2) Uani 1 1 d .
H26 H 0.4790 0.1330 0.1352 0.132 Uiso 1 1 calc R
C27 C 0.5454(4) 0.1063(4) 0.0641(3) 0.0958(19) Uani 1 1 d .
H27 H 0.5909 0.0834 0.0949 0.115 Uiso 1 1 calc R
C28 C 0.9256(3) 0.7222(4) 0.2890(4) 0.108(2) Uani 1 1 d .
H28 H 0.9134 0.7135 0.3324 0.129 Uiso 1 1 calc R
C29 C 1.0332(5) 0.7233(5) 0.2246(4) 0.134(3) Uani 1 1 d .
H29A H 0.9886 0.7325 0.1860 0.201 Uiso 1 1 calc R
H29B H 1.0640 0.6683 0.2167 0.201 Uiso 1 1 calc R
H29C H 1.0679 0.7784 0.2299 0.201 Uiso 1 1 calc R
C31 C 0.6560(2) 0.1665(3) -0.2797(2) 0.0592(10) Uani 1 1 d .
H31 H 0.6560 0.1016 -0.2893 0.071 Uiso 1 1 calc R
C32 C 0.5966(2) 0.2044(3) -0.24877(18) 0.0528(9) Uani 1 1 d .
C33 C 0.5977(3) 0.3007(3) -0.2354(2) 0.0725(12) Uani 1 1 d .
H33 H 0.5572 0.3274 -0.2154 0.087 Uiso 1 1 calc R
C34 C 0.7158(3) 0.2249(4) -0.2965(2) 0.0748(12) Uani 1 1 d .
H34 H 0.7559 0.1991 -0.3173 0.090 Uiso 1 1 calc R
C35 C 0.6574(3) 0.3575(3) -0.2513(2) 0.0809(13) Uani 1 1 d .
H35 H 0.6581 0.4221 -0.2409 0.097 Uiso 1 1 calc R
C36 C 0.7162(3) 0.3205(4) -0.2824(2) 0.0779(13) Uani 1 1 d .
H36 H 0.7561 0.3597 -0.2940 0.093 Uiso 1 1 calc R
C37 C 1.0624(5) 0.6887(6) 0.3465(4) 0.170(3) Uani 1 1 d .
H37A H 1.0927 0.7453 0.3625 0.255 Uiso 1 1 calc R
H37B H 1.0991 0.6404 0.3369 0.255 Uiso 1 1 calc R
H37C H 1.0347 0.6663 0.3814 0.255 Uiso 1 1 calc R
C46 C 0.5460(3) 0.1101(3) -0.0072(2) 0.0699(13) Uani 1 1 d .
C48 C 0.7467(3) 0.1199(4) -0.0055(3) 0.115(2) Uani 1 1 d .
H48A H 0.7833 0.0775 -0.0232 0.138 Uiso 1 1 calc R
H48B H 0.7764 0.1418 0.0391 0.138 Uiso 1 1 calc R
C49 C 0.7853(3) 0.1949(3) -0.1029(2) 0.0794(13) Uani 1 1 d .
H49A H 0.7783 0.2536 -0.1293 0.095 Uiso 1 1 calc R
H49B H 0.7632 0.1437 -0.1341 0.095 Uiso 1 1 calc R
C50 C 0.7398(2) 0.2926(3) -0.0143(2) 0.0619(10) Uani 1 1 d .
H50A H 0.7580 0.3415 -0.0423 0.074 Uiso 1 1 calc R
H50B H 0.7788 0.2892 0.0293 0.074 Uiso 1 1 calc R
C51 C 0.6895(3) 0.0677(5) 0.0070(4) 0.175(4) Uani 1 1 d .
H51A H 0.6860 0.0774 0.0549 0.210 Uiso 1 1 calc R
H51B H 0.7049 0.0018 0.0024 0.210 Uiso 1 1 calc R
C52 C 0.8753(3) 0.1777(4) -0.0784(3) 0.0790(13) Uani 1 1 d .
C53 C 0.9272(4) 0.2441(5) -0.0413(4) 0.1046(19) Uani 1 1 d .
H53 H 0.9061 0.3022 -0.0307 0.126 Uiso 1 1 calc R
C54 C 0.9114(4) 0.0949(4) -0.0924(4) 0.121(2) Uani 1 1 d .
H54 H 0.8788 0.0476 -0.1169 0.145 Uiso 1 1 calc R
C55 C 0.9934(5) 0.0783(6) -0.0719(5) 0.153(3) Uani 1 1 d .
H55 H 1.0151 0.0211 -0.0835 0.183 Uiso 1 1 calc R
C56 C 1.0434(5) 0.1439(7) -0.0351(5) 0.145(3) Uani 1 1 d .
H56 H 1.0990 0.1322 -0.0211 0.174 Uiso 1 1 calc R
C57 C 1.0107(4) 0.2266(6) -0.0191(4) 0.130(3) Uani 1 1 d .
H57 H 1.0439 0.2722 0.0067 0.156 Uiso 1 1 calc R
N1 N 0.79722(17) 0.9306(2) 0.1572(2) 0.0579(8) Uani 1 1 d .
N2 N 0.6841(2) 0.6072(3) 0.30527(18) 0.0679(9) Uani 1 1 d .
N3 N 0.7395(2) 0.8955(3) 0.35936(17) 0.0612(8) Uani 1 1 d .
N4 N 1.00293(18) 0.7102(3) 0.2839(3) 0.0798(12) Uani 1 1 d .
N5 N 0.74220(16) 0.5730(2) 0.06302(16) 0.0519(7) Uani 1 1 d .
H5 H 0.7287 0.5315 0.0307 0.062 Uiso 1 1 calc R
N6 N 0.73693(19) 0.2016(2) -0.04954(17) 0.0543(8) Uani 1 1 d .
N7 N 0.53176(17) 0.1392(2) -0.15761(16) 0.0606(8) Uani 1 1 d .
H7 H 0.5780 0.1290 -0.1303 0.073 Uiso 1 1 calc R
O1 O 0.78251(18) 0.94283(18) 0.21653(16) 0.0679(7) Uani 1 1 d .
O2 O 0.77575(16) 0.8524(2) 0.12780(14) 0.0668(7) Uani 1 1 d .
O3 O 0.87045(15) 0.7431(2) 0.24326(16) 0.0660(8) Uani 1 1 d .
O4 O 0.75669(18) 0.6230(2) 0.30000(17) 0.0808(9) Uani 1 1 d .
O5 O 0.6650(2) 0.5335(2) 0.3296(2) 0.1055(12) Uani 1 1 d .
O6 O 0.79459(16) 0.8362(2) 0.35336(14) 0.0701(8) Uani 1 1 d .
O7 O 0.67544(15) 0.8941(2) 0.31300(14) 0.0645(7) Uani 1 1 d .
O9 O 0.39981(13) 0.17015(19) -0.16630(12) 0.0541(6) Uani 1 1 d .
O10 O 0.70204(14) 0.65568(17) 0.14638(13) 0.0555(6) Uani 1 1 d .
O12 O 0.63293(16) 0.6726(2) 0.28419(15) 0.0666(7) Uani 1 1 d .
O13 O 0.8311(2) 0.9917(2) 0.12945(18) 0.0920(10) Uani 1 1 d .
O14 O 0.66374(14) 0.41134(16) 0.02986(14) 0.0554(6) Uani 1 1 d .
O15 O 0.7479(2) 0.9524(3) 0.40683(17) 0.0988(11) Uani 1 1 d .
O16 O 0.60903(17) 0.0816(2) -0.03515(18) 0.0921(11) Uani 1 1 d .

loop_
_atom_site_aniso_label
_atom_site_aniso_U_11
_atom_site_aniso_U_22
_atom_site_aniso_U_33
_atom_site_aniso_U_23
_atom_site_aniso_U_13
_atom_site_aniso_U_12
Pr1 0.02946(10) 0.04631(12) 0.04304(12) -0.00304(9) 0.00501(7) -0.00140(7)
C1 0.0397(17) 0.0397(17) 0.044(2) -0.0009(15) 0.0045(15) -0.0021(13)
C2 0.0362(16) 0.0469(18) 0.0371(18) 0.0005(15) 0.0037(14) -0.0024(13)
C3 0.0452(18) 0.0517(19) 0.042(2) -0.0073(16) 0.0071(15) -0.0041(15)
C4 0.0381(17) 0.0488(19) 0.043(2) -0.0013(16) 0.0068(14) -0.0028(14)
C5 0.0447(18) 0.0474(19) 0.053(2) -0.0045(17) 0.0090(16) -0.0071(15)
C7 0.050(2) 0.050(2) 0.074(3) -0.015(2) 0.0084(19) -0.0023(17)
C8 0.0396(18) 0.062(2) 0.073(3) -0.006(2) 0.0161(18) -0.0133(16)
C9 0.047(2) 0.050(2) 0.088(3) -0.014(2) 0.013(2) -0.0021(17)
C11 0.0367(17) 0.0412(17) 0.046(2) -0.0002(15) 0.0012(15) -0.0069(13)
C12 0.054(2) 0.0485(19) 0.041(2) 0.0018(16) -0.0029(16) -0.0200(16)
C13 0.082(3) 0.064(2) 0.052(2) -0.005(2) 0.016(2) -0.019(2)
C17 0.044(2) 0.099(3) 0.055(3) -0.014(2) 0.0102(17) -0.006(2)
C18 0.0410(18) 0.061(2) 0.056(2) 0.0002(19) 0.0099(17) -0.0109(16)
C19 0.0397(18) 0.071(2) 0.051(2) -0.0048(19) 0.0141(16) -0.0010(17)
C20 0.080(3) 0.071(3) 0.099(4) 0.006(3) 0.009(3) 0.013(2)
C21 0.123(5) 0.083(4) 0.127(5) 0.014(4) -0.020(4) 0.010(4)
C22 0.088(5) 0.081(4) 0.218(10) 0.005(5) -0.028(6) 0.023(3)
C23 0.066(4) 0.113(5) 0.220(10) -0.001(6) 0.022(5) 0.032(3)
C24 0.065(3) 0.094(4) 0.135(5) -0.012(3) 0.035(3) 0.011(3)
C25 0.144(5) 0.090(3) 0.049(3) -0.006(3) 0.030(3) -0.037(3)
C26 0.174(6) 0.100(4) 0.047(3) 0.002(3) 0.006(4) -0.061(5)
C27 0.121(4) 0.081(3) 0.060(3) 0.028(3) -0.039(3) -0.053(3)
C28 0.071(3) 0.086(4) 0.165(6) -0.022(4) 0.022(4) 0.000(3)
C29 0.161(7) 0.131(6) 0.121(6) -0.027(4) 0.055(5) -0.045(5)
C31 0.055(2) 0.070(2) 0.053(2) -0.009(2) 0.0131(18) -0.0007(19)
C32 0.0446(19) 0.074(3) 0.037(2) -0.0066(18) 0.0009(15) 0.0003(17)
C33 0.072(3) 0.075(3) 0.070(3) -0.013(2) 0.012(2) 0.013(2)
C34 0.064(3) 0.103(4) 0.063(3) -0.002(3) 0.026(2) 0.001(2)
C35 0.097(4) 0.065(3) 0.075(3) 0.002(2) 0.006(3) -0.003(3)
C36 0.078(3) 0.086(3) 0.068(3) 0.014(3) 0.012(2) -0.017(3)
C37 0.140(6) 0.221(9) 0.136(7) 0.053(6) 0.000(5) 0.054(6)
C46 0.068(3) 0.063(2) 0.065(3) 0.020(2) -0.019(2) -0.037(2)
C48 0.044(2) 0.104(4) 0.179(6) 0.090(4) -0.019(3) -0.005(2)
C49 0.093(3) 0.086(3) 0.061(3) -0.011(2) 0.019(2) 0.029(3)
C50 0.054(2) 0.064(2) 0.071(3) -0.018(2) 0.020(2) -0.0066(18)
C51 0.050(3) 0.203(7) 0.232(8) 0.169(7) -0.068(4) -0.044(4)
C52 0.085(3) 0.086(3) 0.075(3) 0.009(3) 0.036(3) 0.025(3)
C53 0.084(4) 0.117(4) 0.127(5) 0.020(4) 0.054(4) 0.020(3)
C54 0.119(5) 0.104(4) 0.156(6) 0.012(4) 0.068(4) 0.049(4)
C55 0.124(6) 0.134(7) 0.223(10) 0.049(7) 0.090(7) 0.068(5)
C56 0.089(5) 0.168(8) 0.197(9) 0.075(7) 0.073(6) 0.046(5)
C57 0.074(4) 0.154(7) 0.172(7) 0.030(5) 0.049(4) -0.005(4)
N1 0.0391(16) 0.060(2) 0.073(2) 0.0171(19) 0.0056(16) 0.0013(14)
N2 0.088(3) 0.063(2) 0.057(2) 0.0057(18) 0.0244(19) -0.006(2)
N3 0.057(2) 0.083(2) 0.0438(19) -0.0100(18) 0.0111(16) -0.0064(18)
N4 0.0301(16) 0.073(2) 0.130(4) 0.003(2) 0.002(2) 0.0094(15)
N5 0.0422(15) 0.0594(18) 0.0563(19) -0.0165(15) 0.0151(14) -0.0120(13)
N6 0.0579(18) 0.0459(16) 0.057(2) 0.0036(14) 0.0076(15) 0.0057(13)
N7 0.0369(15) 0.095(2) 0.0468(19) 0.0071(17) 0.0009(13) 0.0015(15)
O1 0.0805(19) 0.0531(15) 0.073(2) -0.0039(15) 0.0231(16) -0.0056(14)
O2 0.0628(16) 0.079(2) 0.0604(18) -0.0031(15) 0.0176(13) -0.0151(15)
O3 0.0314(13) 0.0789(18) 0.083(2) -0.0051(15) 0.0000(14) 0.0073(12)
O4 0.0642(18) 0.0752(19) 0.100(2) 0.0259(18) 0.0092(17) 0.0065(15)
O5 0.141(3) 0.069(2) 0.118(3) 0.028(2) 0.053(3) -0.014(2)
O6 0.0555(15) 0.093(2) 0.0562(17) -0.0070(16) -0.0010(13) 0.0150(15)
O7 0.0449(14) 0.090(2) 0.0573(17) -0.0199(15) 0.0078(13) 0.0058(13)
O9 0.0368(12) 0.0785(17) 0.0438(14) 0.0006(13) 0.0008(10) 0.0074(12)
O10 0.0479(13) 0.0544(14) 0.0651(17) -0.0194(13) 0.0136(12) -0.0092(11)
O12 0.0623(16) 0.0733(18) 0.0698(19) 0.0095(16) 0.0269(14) -0.0001(15)
O13 0.084(2) 0.089(2) 0.104(3) 0.041(2) 0.0201(19) -0.0173(18)
O14 0.0495(13) 0.0496(14) 0.0712(17) -0.0191(13) 0.0220(12) -0.0100(11)
O15 0.102(2) 0.131(3) 0.063(2) -0.047(2) 0.0140(18) -0.004(2)
O16 0.0437(15) 0.117(3) 0.100(3) 0.055(2) -0.0216(16) -0.0150(16)

loop_
_atom_type_symbol
_atom_type_description
_atom_type_scat_dispersion_real
_atom_type_scat_dispersion_imag
_atom_type_scat_source
C C 0.0033 0.0016 'International Tables Vol C Tables 4.2.6.8 and 6.1.1.4'
H H 0.0000 0.0000 'International Tables Vol C Tables 4.2.6.8 and 6.1.1.4'
N N 0.0061 0.0033 'International Tables Vol C Tables 4.2.6.8 and 6.1.1.4'
O O 0.0106 0.0060 'International Tables Vol C Tables 4.2.6.8 and 6.1.1.4'
Pr Pr -0.2180 2.8214 'International Tables Vol C Tables 4.2.6.8 and 6.1.1.4'

loop_
_geom_angle_atom_site_label_1
_geom_angle_atom_site_label_2
_geom_angle_atom_site_label_3
_geom_angle
_geom_angle_site_symmetry_1
_geom_angle_site_symmetry_3
O9 Pr1 O10 80.00(9) 3_665 .
O9 Pr1 O3 151.45(10) 3_665 .
O10 Pr1 O3 87.10(9) . .
O9 Pr1 O12 80.77(9) 3_665 .
O10 Pr1 O12 80.58(9) . .
O3 Pr1 O12 122.27(10) . .
O9 Pr1 O1 87.82(9) 3_665 .
O10 Pr1 O1 126.11(9) . .
O3 Pr1 O1 79.36(10) . .
O12 Pr1 O1 148.71(9) . .
O9 Pr1 O4 127.38(9) 3_665 .
O10 Pr1 O4 75.46(10) . .
O3 Pr1 O4 72.36(10) . .
O12 Pr1 O4 49.92(9) . .
O1 Pr1 O4 143.57(10) . .
O9 Pr1 O7 76.44(8) 3_665 .
O10 Pr1 O7 150.42(8) . .
O3 Pr1 O7 121.76(9) . .
O12 Pr1 O7 78.22(9) . .
O1 Pr1 O7 70.78(9) . .
O4 Pr1 O7 105.32(11) . .
O9 Pr1 O6 125.86(9) 3_665 .
O10 Pr1 O6 150.66(9) . .
O3 Pr1 O6 74.86(10) . .
O12 Pr1 O6 89.61(9) . .
O1 Pr1 O6 73.67(10) . .
O4 Pr1 O6 77.08(10) . .
O7 Pr1 O6 49.48(8) . .
O9 Pr1 O2 80.41(8) 3_665 .
O10 Pr1 O2 76.48(9) . .
O3 Pr1 O2 71.82(10) . .
O12 Pr1 O2 152.45(9) . .
O1 Pr1 O2 49.69(9) . .
O4 Pr1 O2 135.05(10) . .
O7 Pr1 O2 116.30(10) . .
O6 Pr1 O2 117.77(9) . .
O10 C1 N5 120.6(3) . .
O10 C1 C2 120.3(3) . .
N5 C1 C2 119.1(3) . .
C3 C2 C4 118.2(3) . .
C3 C2 C1 117.2(3) . .
C4 C2 C1 124.5(3) . .
C19 C3 C2 121.6(3) . .
C19 C3 H3 119.2 . .
C2 C3 H3 119.2 . .
O14 C4 C5 122.8(3) . .
O14 C4 C2 117.6(3) . .
C5 C4 C2 119.6(3) . .
C18 C5 C4 120.4(3) . .
C18 C5 H5A 119.8 . .
C4 C5 H5A 119.8 . .
O14 C7 C50 107.5(3) . .
O14 C7 H7A 110.2 . .
C50 C7 H7A 110.2 . .
O14 C7 H7B 110.2 . .
C50 C7 H7B 110.2 . .
H7A C7 H7B 108.5 . .
N5 C8 C9 111.5(3) . .
N5 C8 H8A 109.3 . .
C9 C8 H8A 109.3 . .
N5 C8 H8B 109.3 . .
C9 C8 H8B 109.3 . .
H8A C8 H8B 108.0 . .
C20 C9 C24 118.6(5) . .
C20 C9 C8 121.1(4) . .
C24 C9 C8 120.3(5) . .
O9 C11 N7 120.5(3) . .
O9 C11 C12 119.3(3) . .
N7 C11 C12 120.2(3) . .
C13 C12 C46 118.2(4) . .
C13 C12 C11 116.9(3) . .
C46 C12 C11 124.9(4) . .
C25 C13 C12 121.7(5) . .
C25 C13 H13 119.2 . .
C12 C13 H13 119.2 . .
N7 C17 C32 112.2(3) . .
N7 C17 H17A 109.2 . .
C32 C17 H17A 109.2 . .
N7 C17 H17B 109.2 . .
C32 C17 H17B 109.2 . .
H17A C17 H17B 107.9 . .
C5 C18 C19 120.7(3) . .
C5 C18 H18 119.7 . .
C19 C18 H18 119.7 . .
C3 C19 C18 119.4(3) . .
C3 C19 H19 120.3 . .
C18 C19 H19 120.3 . .
C9 C20 C21 120.3(6) . .
C9 C20 H20 119.9 . .
C21 C20 H20 119.9 . .
C20 C21 C22 120.0(7) . .
C20 C21 H21 120.0 . .
C22 C21 H21 120.0 . .
C23 C22 C21 120.1(6) . .
C23 C22 H22 120.0 . .
C21 C22 H22 120.0 . .
C22 C23 C24 120.3(7) . .
C22 C23 H23 119.8 . .
C24 C23 H23 119.8 . .
C23 C24 C9 120.7(7) . .
C23 C24 H24 119.6 . .
C9 C24 H24 119.6 . .
C26 C25 C13 120.0(6) . .
C26 C25 H25 120.0 . .
C13 C25 H25 120.0 . .
C25 C26 C27 120.6(5) . .
C25 C26 H26 119.7 . .
C27 C26 H26 119.7 . .
C26 C27 C46 120.6(5) . .
C26 C27 H27 119.7 . .
C46 C27 H27 119.7 . .
O3 C28 N4 126.1(7) . .
O3 C28 H28 117.0 . .
N4 C28 H28 117.0 . .
N4 C29 H29A 109.5 . .
N4 C29 H29B 109.5 . .
H29A C29 H29B 109.5 . .
N4 C29 H29C 109.5 . .
H29A C29 H29C 109.5 . .
H29B C29 H29C 109.5 . .
C32 C31 C34 120.0(4) . .
C32 C31 H31 120.0 . .
C34 C31 H31 120.0 . .
C31 C32 C33 118.8(4) . .
C31 C32 C17 120.3(4) . .
C33 C32 C17 120.9(4) . .
C35 C33 C32 120.7(4) . .
C35 C33 H33 119.6 . .
C32 C33 H33 119.6 . .
C36 C34 C31 120.3(4) . .
C36 C34 H34 119.8 . .
C31 C34 H34 119.8 . .
C36 C35 C33 120.7(5) . .
C36 C35 H35 119.6 . .
C33 C35 H35 119.6 . .
C35 C36 C34 119.4(4) . .
C35 C36 H36 120.3 . .
C34 C36 H36 120.3 . .
N4 C37 H37A 109.5 . .
N4 C37 H37B 109.5 . .
H37A C37 H37B 109.5 . .
N4 C37 H37C 109.5 . .
H37A C37 H37C 109.5 . .
H37B C37 H37C 109.5 . .
O16 C46 C12 116.8(4) . .
O16 C46 C27 124.3(4) . .
C12 C46 C27 118.9(5) . .
C51 C48 N6 125.9(4) . .
C51 C48 H48A 105.9 . .
N6 C48 H48A 105.9 . .
C51 C48 H48B 105.9 . .
N6 C48 H48B 105.9 . .
H48A C48 H48B 106.2 . .
N6 C49 C52 116.4(4) . .
N6 C49 H49A 108.2 . .
C52 C49 H49A 108.2 . .
N6 C49 H49B 108.2 . .
C52 C49 H49B 108.2 . .
H49A C49 H49B 107.3 . .
N6 C50 C7 110.8(3) . .
N6 C50 H50A 109.5 . .
C7 C50 H50A 109.5 . .
N6 C50 H50B 109.5 . .
C7 C50 H50B 109.5 . .
H50A C50 H50B 108.1 . .
C48 C51 O16 117.4(4) . .
C48 C51 H51A 108.0 . .
O16 C51 H51A 108.0 . .
C48 C51 H51B 108.0 . .
O16 C51 H51B 108.0 . .
H51A C51 H51B 107.2 . .
C54 C52 C53 115.4(5) . .
C54 C52 C49 121.8(6) . .
C53 C52 C49 122.8(4) . .
C52 C53 C57 121.8(6) . .
C52 C53 H53 119.1 . .
C57 C53 H53 119.1 . .
C52 C54 C55 122.9(8) . .
C52 C54 H54 118.6 . .
C55 C54 H54 118.6 . .
C56 C55 C54 121.0(8) . .
C56 C55 H55 119.5 . .
C54 C55 H55 119.5 . .
C57 C56 C55 118.5(7) . .
C57 C56 H56 120.8 . .
C55 C56 H56 120.8 . .
C56 C57 C53 120.4(8) . .
C56 C57 H57 119.8 . .
C53 C57 H57 119.8 . .
O13 N1 O1 121.4(4) . .
O13 N1 O2 121.3(4) . .
O1 N1 O2 117.2(3) . .
O5 N2 O4 121.3(4) . .
O5 N2 O12 122.3(4) . .
O4 N2 O12 116.3(3) . .
O15 N3 O7 121.2(4) . .
O15 N3 O6 122.1(3) . .
O7 N3 O6 116.7(3) . .
C28 N4 C29 125.4(6) . .
C28 N4 C37 118.0(6) . .
C29 N4 C37 116.4(5) . .
C1 N5 C8 125.2(3) . .
C1 N5 H5 117.4 . .
C8 N5 H5 117.4 . .
C48 N6 C50 115.2(4) . .
C48 N6 C49 112.2(4) . .
C50 N6 C49 115.8(3) . .
C11 N7 C17 125.1(3) . .
C11 N7 H7 117.4 . .
C17 N7 H7 117.4 . .
N1 O1 Pr1 97.6(2) . .
N1 O2 Pr1 95.3(2) . .
C28 O3 Pr1 136.3(4) . .
N2 O4 Pr1 96.2(2) . .
N3 O6 Pr1 96.2(2) . .
N3 O7 Pr1 96.9(2) . .
C11 O9 Pr1 174.1(2) . 3_665
C1 O10 Pr1 178.9(2) . .
N2 O12 Pr1 97.0(2) . .
C4 O14 C7 119.2(3) . .
C46 O16 C51 121.3(5) . .

loop_
_geom_bond_atom_site_label_1
_geom_bond_atom_site_label_2
_geom_bond_distance
_geom_bond_site_symmetry_2
Pr1 O9 2.366(2) 3_665
Pr1 O10 2.383(2) .
Pr1 O3 2.412(2) .
Pr1 O12 2.533(3) .
Pr1 O1 2.536(3) .
Pr1 O4 2.553(3) .
Pr1 O7 2.563(3) .
Pr1 O6 2.574(3) .
Pr1 O2 2.582(3) .
C1 O10 1.249(4) .
C1 N5 1.318(4) .
C1 C2 1.488(4) .
C2 C3 1.387(4) .
C2 C4 1.413(4) .
C3 C19 1.377(4) .
C3 H3 0.9300 .
C4 O14 1.357(4) .
C4 C5 1.391(4) .
C5 C18 1.370(5) .
C5 H5A 0.9300 .
C7 O14 1.434(4) .
C7 C50 1.507(5) .
C7 H7A 0.9700 .
C7 H7B 0.9700 .
C8 N5 1.461(4) .
C8 C9 1.518(5) .
C8 H8A 0.9700 .
C8 H8B 0.9700 .
C9 C20 1.372(7) .
C9 C24 1.379(6) .
C11 O9 1.251(4) .
C11 N7 1.308(4) .
C11 C12 1.496(5) .
C12 C13 1.396(5) .
C12 C46 1.401(5) .
C13 C25 1.375(6) .
C13 H13 0.9300 .
C17 N7 1.460(5) .
C17 C32 1.509(5) .
C17 H17A 0.9700 .
C17 H17B 0.9700 .
C18 C19 1.380(5) .
C18 H18 0.9300 .
C19 H19 0.9300 .
C20 C21 1.372(7) .
C20 H20 0.9300 .
C21 C22 1.381(10) .
C21 H21 0.9300 .
C22 C23 1.336(10) .
C22 H22 0.9300 .
C23 C24 1.375(8) .
C23 H23 0.9300 .
C24 H24 0.9300 .
C25 C26 1.358(8) .
C25 H25 0.9300 .
C26 C27 1.368(8) .
C26 H26 0.9300 .
C27 C46 1.413(7) .
C27 H27 0.9300 .
C28 O3 1.189(7) .
C28 N4 1.330(6) .
C28 H28 0.9300 .
C29 N4 1.382(7) .
C29 H29A 0.9600 .
C29 H29B 0.9600 .
C29 H29C 0.9600 .
C31 C32 1.377(5) .
C31 C34 1.385(6) .
C31 H31 0.9300 .
C32 C33 1.378(5) .
C33 C35 1.365(6) .
C33 H33 0.9300 .
C34 C36 1.371(7) .
C34 H34 0.9300 .
C35 C36 1.365(6) .
C35 H35 0.9300 .
C36 H36 0.9300 .
C37 N4 1.452(8) .
C37 H37A 0.9600 .
C37 H37B 0.9600 .
C37 H37C 0.9600 .
C46 O16 1.348(6) .
C48 C51 1.269(6) .
C48 N6 1.430(5) .
C48 H48A 0.9700 .
C48 H48B 0.9700 .
C49 N6 1.459(5) .
C49 C52 1.505(7) .
C49 H49A 0.9700 .
C49 H49B 0.9700 .
C50 N6 1.451(5) .
C50 H50A 0.9700 .
C50 H50B 0.9700 .
C51 O16 1.445(5) .
C51 H51A 0.9700 .
C51 H51B 0.9700 .
C52 C54 1.364(7) .
C52 C53 1.379(8) .
C53 C57 1.398(8) .
C53 H53 0.9300 .
C54 C55 1.370(9) .
C54 H54 0.9300 .
C55 C56 1.351(11) .
C55 H55 0.9300 .
C56 C57 1.348(10) .
C56 H56 0.9300 .
C57 H57 0.9300 .
N1 O13 1.220(4) .
N1 O1 1.259(4) .
N1 O2 1.261(4) .
N2 O5 1.212(4) .
N2 O4 1.260(4) .
N2 O12 1.267(4) .
N3 O15 1.219(4) .
N3 O7 1.260(4) .
N3 O6 1.266(4) .
N5 H5 0.8600 .
N7 H7 0.8600 .
O9 Pr1 2.366(2) 3_665

loop_
_geom_torsion_atom_site_label_1
_geom_torsion_atom_site_label_2
_geom_torsion_atom_site_label_3
_geom_torsion_atom_site_label_4
_geom_torsion
_geom_torsion_site_symmetry_1
_geom_torsion_site_symmetry_4
O10 C1 C2 C3 13.0(5) . .
N5 C1 C2 C3 -166.2(3) . .
O10 C1 C2 C4 -164.3(3) . .
N5 C1 C2 C4 16.5(5) . .
C4 C2 C3 C19 -1.0(5) . .
C1 C2 C3 C19 -178.4(3) . .
C3 C2 C4 O14 -178.3(3) . .
C1 C2 C4 O14 -1.1(5) . .
C3 C2 C4 C5 1.1(5) . .
C1 C2 C4 C5 178.4(3) . .
O14 C4 C5 C18 178.3(3) . .
C2 C4 C5 C18 -1.1(5) . .
N5 C8 C9 C20 -55.6(5) . .
N5 C8 C9 C24 127.5(4) . .
O9 C11 C12 C13 -9.2(5) . .
N7 C11 C12 C13 169.6(3) . .
O9 C11 C12 C46 169.9(3) . .
N7 C11 C12 C46 -11.3(5) . .
C46 C12 C13 C25 0.4(6) . .
C11 C12 C13 C25 179.5(4) . .
C4 C5 C18 C19 0.9(6) . .
C2 C3 C19 C18 0.8(5) . .
C5 C18 C19 C3 -0.7(6) . .
C24 C9 C20 C21 0.8(7) . .
C8 C9 C20 C21 -176.2(4) . .
C9 C20 C21 C22 1.7(9) . .
C20 C21 C22 C23 -3.6(11) . .
C21 C22 C23 C24 3.0(12) . .
C22 C23 C24 C9 -0.5(11) . .
C20 C9 C24 C23 -1.4(8) . .
C8 C9 C24 C23 175.6(5) . .
C12 C13 C25 C26 -0.7(7) . .
C13 C25 C26 C27 0.5(8) . .
C25 C26 C27 C46 -0.1(8) . .
C34 C31 C32 C33 0.4(6) . .
C34 C31 C32 C17 178.8(4) . .
N7 C17 C32 C31 118.5(4) . .
N7 C17 C32 C33 -63.0(5) . .
C31 C32 C33 C35 -1.2(6) . .
C17 C32 C33 C35 -179.7(4) . .
C32 C31 C34 C36 0.0(7) . .
C32 C33 C35 C36 1.7(7) . .
C33 C35 C36 C34 -1.3(7) . .
C31 C34 C36 C35 0.5(7) . .
C13 C12 C46 O16 179.3(3) . .
C11 C12 C46 O16 0.3(5) . .
C13 C12 C46 C27 0.0(5) . .
C11 C12 C46 C27 -179.0(3) . .
C26 C27 C46 O16 -179.4(4) . .
C26 C27 C46 C12 -0.2(7) . .
O14 C7 C50 N6 -176.7(3) . .
N6 C48 C51 O16 11.0(13) . .
N6 C49 C52 C54 113.3(5) . .
N6 C49 C52 C53 -67.5(7) . .
C54 C52 C53 C57 -0.7(9) . .
C49 C52 C53 C57 -179.9(5) . .
C53 C52 C54 C55 -0.7(9) . .
C49 C52 C54 C55 178.6(6) . .
C52 C54 C55 C56 1.2(13) . .
C54 C55 C56 C57 -0.3(14) . .
C55 C56 C57 C53 -1.0(12) . .
C52 C53 C57 C56 1.5(11) . .
O3 C28 N4 C29 2.5(8) . .
O3 C28 N4 C37 177.3(6) . .
O10 C1 N5 C8 6.3(5) . .
C2 C1 N5 C8 -174.5(3) . .
C9 C8 N5 C1 98.1(4) . .
C51 C48 N6 C50 99.3(9) . .
C51 C48 N6 C49 -125.4(8) . .
C7 C50 N6 C48 -85.5(4) . .
C7 C50 N6 C49 140.8(4) . .
C52 C49 N6 C48 -55.0(6) . .
C52 C49 N6 C50 80.0(5) . .
O9 C11 N7 C17 -3.0(6) . .
C12 C11 N7 C17 178.2(4) . .
C32 C17 N7 C11 131.4(4) . .
O13 N1 O1 Pr1 -174.9(3) . .
O2 N1 O1 Pr1 4.9(3) . .
O9 Pr1 O1 N1 -82.0(2) 3_665 .
O10 Pr1 O1 N1 -6.1(2) . .
O3 Pr1 O1 N1 72.3(2) . .
O12 Pr1 O1 N1 -150.2(2) . .
O4 Pr1 O1 N1 111.7(2) . .
O7 Pr1 O1 N1 -158.4(2) . .
O6 Pr1 O1 N1 149.5(2) . .
O2 Pr1 O1 N1 -2.76(18) . .
O13 N1 O2 Pr1 175.0(3) . .
O1 N1 O2 Pr1 -4.7(3) . .
O9 Pr1 O2 N1 98.1(2) 3_665 .
O10 Pr1 O2 N1 180.0(2) . .
O3 Pr1 O2 N1 -88.6(2) . .
O12 Pr1 O2 N1 145.6(2) . .
O1 Pr1 O2 N1 2.75(18) . .
O4 Pr1 O2 N1 -127.3(2) . .
O7 Pr1 O2 N1 28.5(2) . .
O6 Pr1 O2 N1 -27.5(2) . .
N4 C28 O3 Pr1 -176.7(3) . .
O9 Pr1 O3 C28 172.2(4) 3_665 .
O10 Pr1 O3 C28 -124.9(5) . .
O12 Pr1 O3 C28 -48.0(5) . .
O1 Pr1 O3 C28 107.5(5) . .
O4 Pr1 O3 C28 -49.3(5) . .
O7 Pr1 O3 C28 48.1(5) . .
O6 Pr1 O3 C28 31.7(5) . .
O2 Pr1 O3 C28 158.3(5) . .
O5 N2 O4 Pr1 173.2(4) . .
O12 N2 O4 Pr1 -7.3(4) . .
O9 Pr1 O4 N2 -20.7(3) 3_665 .
O10 Pr1 O4 N2 -85.6(2) . .
O3 Pr1 O4 N2 -177.2(3) . .
O12 Pr1 O4 N2 4.3(2) . .
O1 Pr1 O4 N2 142.0(2) . .
O7 Pr1 O4 N2 63.8(3) . .
O6 Pr1 O4 N2 104.9(3) . .
O2 Pr1 O4 N2 -138.6(2) . .
O15 N3 O6 Pr1 -170.6(3) . .
O7 N3 O6 Pr1 8.2(3) . .
O9 Pr1 O6 N3 -1.2(3) 3_665 .
O10 Pr1 O6 N3 -149.3(2) . .
O3 Pr1 O6 N3 156.8(2) . .
O12 Pr1 O6 N3 -79.5(2) . .
O1 Pr1 O6 N3 73.7(2) . .
O4 Pr1 O6 N3 -128.3(2) . .
O7 Pr1 O6 N3 -4.7(2) . .
O2 Pr1 O6 N3 97.3(2) . .
O15 N3 O7 Pr1 170.6(3) . .
O6 N3 O7 Pr1 -8.3(3) . .
O9 Pr1 O7 N3 -172.3(2) 3_665 .
O10 Pr1 O7 N3 149.6(2) . .
O3 Pr1 O7 N3 -16.3(3) . .
O12 Pr1 O7 N3 104.5(2) . .
O1 Pr1 O7 N3 -79.9(2) . .
O4 Pr1 O7 N3 62.1(2) . .
O6 Pr1 O7 N3 4.8(2) . .
O2 Pr1 O7 N3 -100.4(2) . .
N7 C11 O9 Pr1 -104(2) . 3_665
C12 C11 O9 Pr1 75(2) . 3_665
N5 C1 O10 Pr1 -100(11) . .
C2 C1 O10 Pr1 81(11) . .
O9 Pr1 O10 C1 -138(11) 3_665 .
O3 Pr1 O10 C1 68(11) . .
O12 Pr1 O10 C1 -55(11) . .
O1 Pr1 O10 C1 143(11) . .
O4 Pr1 O10 C1 -5(11) . .
O7 Pr1 O10 C1 -100(11) . .
O6 Pr1 O10 C1 17(11) . .
O2 Pr1 O10 C1 140(11) . .
O5 N2 O12 Pr1 -173.1(4) . .
O4 N2 O12 Pr1 7.3(4) . .
O9 Pr1 O12 N2 155.9(2) 3_665 .
O10 Pr1 O12 N2 74.6(2) . .
O3 Pr1 O12 N2 -5.8(3) . .
O1 Pr1 O12 N2 -134.0(2) . .
O4 Pr1 O12 N2 -4.2(2) . .
O7 Pr1 O12 N2 -126.1(2) . .
O6 Pr1 O12 N2 -77.6(2) . .
O2 Pr1 O12 N2 108.5(3) . .
C5 C4 O14 C7 -4.6(5) . .
C2 C4 O14 C7 174.8(3) . .
C50 C7 O14 C4 -167.9(3) . .
C12 C46 O16 C51 164.3(4) . .
C27 C46 O16 C51 -16.4(6) . .
C48 C51 O16 C46 -117.8(8) . .
